data_7033933
loop_
_publ_author_name
'Miyamoto, Yasuhiro'
'Takamizawa, Satoshi'

_publ_section_title
;
 Deformation twinning of ferrocene crystals assisted by the rotational
 mobility of cyclopentadienyl rings.
;
_journal_issue 12
_journal_name_full 'Dalton transactions (Cambridge, England : 2003)'
_journal_page_first 5688
_journal_page_last 5691
_journal_paper_doi 10.1039/c4dt03922j
_journal_volume 44
_journal_year 2015
_chemical_formula_sum 'C10 H10 Ni'
_chemical_formula_weight 188.89
_chemical_name_systematic
; 
 ? 
;
_space_group_IT_number 14
_symmetry_cell_setting monoclinic
_symmetry_space_group_name_Hall '-P 2yn'
_symmetry_space_group_name_H-M 'P 1 21/n 1'
_atom_sites_solution_hydrogens geom
_atom_sites_solution_primary direct
_atom_sites_solution_secondary difmap
_audit_creation_method SHELXL-97
_audit_update_record
;
2015-01-31 deposited with the CCDC.
2015-02-09 downloaded from the CCDC.
;
_cell_angle_alpha 90.00
_cell_angle_beta 91.895(3)
_cell_angle_gamma 90.00
_cell_formula_units_Z 2
_cell_length_a 5.9142(9)
_cell_length_b 7.8676(11)
_cell_length_c 9.1622(13)
_cell_measurement_temperature 298(2)
_cell_measurement_theta_max 56.522
_cell_measurement_theta_min 6.825
_cell_volume 426.09(11)
_computing_cell_refinement 'Bruker SMART'
_computing_data_collection 'Bruker SMART'
_computing_data_reduction 'Bruker SAINT'
_computing_molecular_graphics 'Bruker SHELXTL'
_computing_publication_material 'Bruker SHELXTL'
_computing_structure_refinement 'SHELXL-97 (Sheldrick, 1997)'
_computing_structure_solution 'SHELXS-97 (Sheldrick, 1990)'
_diffrn_ambient_temperature 298(2)
_diffrn_detector_area_resol_mean 8.366
_diffrn_measured_fraction_theta_full 0.994
_diffrn_measured_fraction_theta_max 0.994
_diffrn_measurement_device_type 'CCD area detector'
_diffrn_measurement_method 'phi and omega scans'
_diffrn_radiation_monochromator graphite
_diffrn_radiation_source 'fine-focus sealed tube'
_diffrn_radiation_type MoK\a
_diffrn_radiation_wavelength 0.71073
_diffrn_reflns_av_R_equivalents 0.0176
_diffrn_reflns_limit_h_max 7
_diffrn_reflns_limit_h_min -7
_diffrn_reflns_limit_k_max 10
_diffrn_reflns_limit_k_min -9
_diffrn_reflns_limit_l_max 12
_diffrn_reflns_limit_l_min -11
_diffrn_reflns_number 3029
_diffrn_reflns_theta_full 28.26
_diffrn_reflns_theta_max 28.26
_diffrn_reflns_theta_min 3.41
_exptl_absorpt_coefficient_mu 2.202
_exptl_absorpt_correction_T_max 0.5485
_exptl_absorpt_correction_T_min 0.4056
_exptl_absorpt_correction_type empirical
_exptl_absorpt_process_details
;
SADABS; sheldrick, 1996
;
_exptl_crystal_colour green
_exptl_crystal_density_diffrn 1.472
_exptl_crystal_density_method 'not measured'
_exptl_crystal_description polygonal
_exptl_crystal_F_000 196
_exptl_crystal_size_max 0.50
_exptl_crystal_size_mid 0.40
_exptl_crystal_size_min 0.31
_refine_diff_density_max 0.197
_refine_diff_density_min -0.492
_refine_diff_density_rms 0.109
_refine_ls_extinction_method none
_refine_ls_goodness_of_fit_ref 1.101
_refine_ls_hydrogen_treatment constr
_refine_ls_matrix_type full
_refine_ls_number_parameters 98
_refine_ls_number_reflns 1053
_refine_ls_number_restraints 20
_refine_ls_restrained_S_all 1.091
_refine_ls_R_factor_all 0.0299
_refine_ls_R_factor_gt 0.0254
_refine_ls_shift/su_max 0.000
_refine_ls_shift/su_mean 0.000
_refine_ls_structure_factor_coef Fsqd
_refine_ls_weighting_details 'calc w=1/[\s^2^(Fo^2^)+(0.0446P)^2^+0.0000P] where P=(Fo^2^+2Fc^2^)/3'
_refine_ls_weighting_scheme calc
_refine_ls_wR_factor_gt 0.0659
_refine_ls_wR_factor_ref 0.0692
_reflns_number_gt 850
_reflns_number_total 1053
_reflns_threshold_expression >2sigma(I)
_cod_data_source_file c4dt03922j2.cif
_cod_data_source_block nickelocene
_cod_depositor_comments
;
The following automatic conversions were performed:

'_symmetry_cell_setting' value 'Monoclinic' changed to 'monoclinic'
according to
/usr/data/users/saulius/crontab/automatic-downloads/rss-feeds/RSC/lib/dictionaries/cif_core.dic
dictionary named 'cif_core.dic' version 2.4.2 from 2011-04-26.

Automatic conversion script
Id: cif_fix_values 3008 2015-01-20 13:52:24Z robertas 

 Adding full bibliography for 7033930--7033937.cif.
;
_cod_original_sg_symbol_H-M P2(1)/n
_cod_database_code 7033933
_diffrn_reflns_av_uneti/neti' 0.0223

loop_
_symmetry_equiv_pos_as_xyz
'x, y, z'
'-x+1/2, y+1/2, -z+1/2'
'-x, -y, -z'
'x-1/2, -y-1/2, z-1/2'

loop_
_atom_site_label
_atom_site_type_symbol
_atom_site_fract_x
_atom_site_fract_y
_atom_site_fract_z
_atom_site_U_iso_or_equiv
_atom_site_adp_type
_atom_site_occupancy
_atom_site_symmetry_multiplicity
_atom_site_calc_flag
_atom_site_refinement_flags
_atom_site_disorder_assembly
_atom_site_disorder_group
C1 C -0.093(3) 0.338(2) 0.6803(17) 0.073(4) Uani 0.274(11) 1 d PD A 1
H1 H -0.2316 0.3456 0.7255 0.088 Uiso 0.274(11) 1 calc PR A 1
C2 C 0.096(4) 0.427(3) 0.720(2) 0.080(7) Uani 0.274(11) 1 d PD A 1
H2 H 0.1087 0.5044 0.7964 0.096 Uiso 0.274(11) 1 calc PR A 1
C3 C 0.264(2) 0.384(3) 0.629(3) 0.107(9) Uani 0.274(11) 1 d PD A 1
H3 H 0.4103 0.4267 0.6296 0.129 Uiso 0.274(11) 1 calc PR A 1
C4 C 0.172(4) 0.266(3) 0.5367(17) 0.089(7) Uani 0.274(11) 1 d PD A 1
H4 H 0.2509 0.2116 0.4639 0.107 Uiso 0.274(11) 1 calc PR A 1
C5 C -0.049(5) 0.2376(15) 0.5645(15) 0.079(5) Uani 0.274(11) 1 d PD A 1
H5 H -0.1489 0.1647 0.5149 0.095 Uiso 0.274(11) 1 calc PR A 1
C6 C 0.0688(12) 0.2328(6) 0.5287(8) 0.0683(16) Uani 0.726(11) 1 d PD A 2
H6 H 0.0352 0.1528 0.4564 0.082 Uiso 0.726(11) 1 calc PR A 2
C7 C -0.0767(9) 0.2856(9) 0.6380(9) 0.0756(19) Uani 0.726(11) 1 d PD A 2
H7 H -0.2228 0.2457 0.6507 0.091 Uiso 0.726(11) 1 calc PR A 2
C10 C 0.2737(10) 0.3216(7) 0.5472(6) 0.0596(9) Uani 0.726(11) 1 d PD A 2
H10 H 0.3998 0.3114 0.4899 0.071 Uiso 0.726(11) 1 calc PR A 2
C8 C 0.0351(17) 0.4086(12) 0.7249(7) 0.076(2) Uani 0.726(11) 1 d PD A 2
H8 H -0.0231 0.4657 0.8042 0.092 Uiso 0.726(11) 1 calc PR A 2
C9 C 0.2522(15) 0.4286(9) 0.6687(7) 0.0655(12) Uani 0.726(11) 1 d PD A 2
H9 H 0.3638 0.5013 0.7061 0.079 Uiso 0.726(11) 1 calc PR A 2
Ni1 Ni 0.0000 0.5000 0.5000 0.04852(13) Uani 1 2 d S . .

loop_
_atom_site_aniso_label
_atom_site_aniso_U_11
_atom_site_aniso_U_22
_atom_site_aniso_U_33
_atom_site_aniso_U_23
_atom_site_aniso_U_13
_atom_site_aniso_U_12
C1 0.081(6) 0.090(10) 0.048(5) 0.021(5) -0.007(4) 0.019(6)
C2 0.097(13) 0.062(6) 0.079(13) -0.004(8) -0.048(10) 0.001(7)
C3 0.047(5) 0.13(2) 0.14(2) 0.080(15) -0.013(11) -0.004(10)
C4 0.102(16) 0.090(17) 0.079(11) 0.028(9) 0.038(13) 0.053(11)
C5 0.132(14) 0.047(4) 0.056(7) 0.012(4) -0.024(8) -0.011(6)
C6 0.081(4) 0.0405(12) 0.082(3) 0.0074(16) -0.026(3) -0.007(3)
C7 0.0615(18) 0.070(3) 0.095(6) 0.039(3) -0.002(2) -0.0096(19)
C10 0.056(2) 0.0600(18) 0.0622(19) 0.0078(15) -0.0060(18) 0.0080(15)
C8 0.103(5) 0.076(4) 0.051(3) 0.019(3) 0.010(4) 0.017(3)
C9 0.078(3) 0.0611(19) 0.0560(16) 0.0057(14) -0.0264(18) -0.0045(17)
Ni1 0.05282(19) 0.04242(18) 0.04985(19) 0.00835(6) -0.00543(12) 0.00064(7)

loop_
_atom_type_symbol
_atom_type_description
_atom_type_scat_dispersion_real
_atom_type_scat_dispersion_imag
_atom_type_scat_source
C C 0.0033 0.0016 'International Tables Vol C Tables 4.2.6.8 and 6.1.1.4'
H H 0.0000 0.0000 'International Tables Vol C Tables 4.2.6.8 and 6.1.1.4'
Ni Ni 0.3393 1.1124 'International Tables Vol C Tables 4.2.6.8 and 6.1.1.4'

loop_
_geom_angle_atom_site_label_1
_geom_angle_atom_site_label_2
_geom_angle_atom_site_label_3
_geom_angle
_geom_angle_site_symmetry_1
_geom_angle_site_symmetry_3
C5 C1 C2 109.3(14) . .
C5 C1 Ni1 71.7(8) . .
C2 C1 Ni1 70.9(13) . .
C1 C2 C3 108.7(14) . .
C1 C2 Ni1 72.4(12) . .
C3 C2 Ni1 70.6(11) . .
C4 C3 C2 105.6(12) . .
C4 C3 Ni1 71.3(8) . .
C2 C3 Ni1 72.4(12) . .
C3 C4 C5 111.2(10) . .
C3 C4 Ni1 71.6(9) . .
C5 C4 Ni1 73.3(7) . .
C1 C5 C4 105.1(11) . .
C1 C5 Ni1 71.8(9) . .
C4 C5 Ni1 69.7(7) . .
C10 C6 C7 108.2(5) . .
C10 C6 Ni1 71.8(4) . .
C7 C6 Ni1 71.4(3) . .
C8 C7 C6 108.7(4) . .
C8 C7 Ni1 72.0(4) . .
C6 C7 Ni1 70.7(3) . .
C6 C10 C9 107.1(5) . .
C6 C10 Ni1 70.3(4) . .
C9 C10 Ni1 71.6(5) . .
C7 C8 C9 106.7(5) . .
C7 C8 Ni1 70.4(3) . .
C9 C8 Ni1 71.2(4) . .
C10 C9 C8 109.2(5) . .
C10 C9 Ni1 70.8(4) . .
C8 C9 Ni1 71.2(5) . .
C4 Ni1 C4 180.0(8) 3_566 .
C4 Ni1 C3 37.1(3) 3_566 3_566
C4 Ni1 C3 142.9(3) . 3_566
C4 Ni1 C3 142.9(3) 3_566 .
C4 Ni1 C3 37.1(3) . .
C3 Ni1 C3 180.000(3) 3_566 .
C4 Ni1 C2 119.3(7) 3_566 .
C4 Ni1 C2 60.7(7) . .
C3 Ni1 C2 143.0(4) 3_566 .
C3 Ni1 C2 37.0(4) . .
C4 Ni1 C2 60.7(7) 3_566 3_566
C4 Ni1 C2 119.3(7) . 3_566
C3 Ni1 C2 37.0(4) 3_566 3_566
C3 Ni1 C2 143.0(4) . 3_566
C2 Ni1 C2 180.000(3) . 3_566
C4 Ni1 C6 17.9(8) 3_566 3_566
C4 Ni1 C6 162.1(8) . 3_566
C3 Ni1 C6 51.9(7) 3_566 3_566
C3 Ni1 C6 128.1(7) . 3_566
C2 Ni1 C6 114.6(6) . 3_566
C2 Ni1 C6 65.4(6) 3_566 3_566
C4 Ni1 C6 162.1(8) 3_566 .
C4 Ni1 C6 17.9(8) . .
C3 Ni1 C6 128.1(7) 3_566 .
C3 Ni1 C6 51.9(7) . .
C2 Ni1 C6 65.4(6) . .
C2 Ni1 C6 114.6(6) 3_566 .
C6 Ni1 C6 180.000(1) 3_566 .
C4 Ni1 C7 131.2(4) 3_566 .
C4 Ni1 C7 48.8(4) . .
C3 Ni1 C7 119.6(5) 3_566 .
C3 Ni1 C7 60.4(5) . .
C2 Ni1 C7 45.6(6) . .
C2 Ni1 C7 134.4(6) 3_566 .
C6 Ni1 C7 142.06(15) 3_566 .
C6 Ni1 C7 37.94(15) . .
C4 Ni1 C7 48.8(4) 3_566 3_566
C4 Ni1 C7 131.2(4) . 3_566
C3 Ni1 C7 60.4(5) 3_566 3_566
C3 Ni1 C7 119.6(5) . 3_566
C2 Ni1 C7 134.4(6) . 3_566
C2 Ni1 C7 45.6(6) 3_566 3_566
C6 Ni1 C7 37.94(15) 3_566 3_566
C6 Ni1 C7 142.06(15) . 3_566
C7 Ni1 C7 180.000(1) . 3_566
C4 Ni1 C5 37.0(3) 3_566 3_566
C4 Ni1 C5 143.0(3) . 3_566
C3 Ni1 C5 62.9(5) 3_566 3_566
C3 Ni1 C5 117.1(5) . 3_566
C2 Ni1 C5 118.4(7) . 3_566
C2 Ni1 C5 61.6(7) 3_566 3_566
C6 Ni1 C5 20.8(5) 3_566 3_566
C6 Ni1 C5 159.2(5) . 3_566
C7 Ni1 C5 158.9(3) . 3_566
C7 Ni1 C5 21.1(3) 3_566 3_566
C4 Ni1 C5 143.0(3) 3_566 .
C4 Ni1 C5 37.0(3) . .
C3 Ni1 C5 117.1(5) 3_566 .
C3 Ni1 C5 62.9(5) . .
C2 Ni1 C5 61.6(7) . .
C2 Ni1 C5 118.4(7) 3_566 .
C6 Ni1 C5 159.2(5) 3_566 .
C6 Ni1 C5 20.8(5) . .
C7 Ni1 C5 21.1(3) . .
C7 Ni1 C5 158.9(3) 3_566 .
C5 Ni1 C5 180.000(3) 3_566 .

loop_
_geom_bond_atom_site_label_1
_geom_bond_atom_site_label_2
_geom_bond_distance
_geom_bond_site_symmetry_2
C1 C5 1.357(9) .
C1 C2 1.358(10) .
C1 Ni1 2.171(15) .
C2 C3 1.360(10) .
C2 Ni1 2.15(2) .
C3 C4 1.354(10) .
C3 Ni1 2.129(17) .
C4 C5 1.362(10) .
C4 Ni1 2.125(11) .
C5 Ni1 2.170(11) .
C6 C10 1.404(4) .
C6 C7 1.405(6) .
C6 Ni1 2.156(5) .
C7 C8 1.404(5) .
C7 Ni1 2.165(4) .
C10 C9 1.405(6) .
C10 Ni1 2.175(6) .
C8 C9 1.408(6) .
C8 Ni1 2.186(8) .
C9 Ni1 2.185(8) .
Ni1 C4 2.125(11) 3_566
Ni1 C3 2.129(17) 3_566
Ni1 C2 2.15(2) 3_566
Ni1 C6 2.156(5) 3_566
Ni1 C7 2.165(4) 3_566
Ni1 C5 2.170(11) 3_566
